data_2208135
loop_
_publ_author_name
'Jun Wan'
'Zheng-Zhong Peng'
'Xue-Mei Li'
'Shu-Sheng Zhang'

_publ_section_title
;
 2-(1<i>H</i>-1,2,3-Benzotriazol-1-ylmethyl)-1-benzoylethyl
 4-chlorobenzoate
;
_journal_coeditor_code OB6605
_journal_issue 2
_journal_name_full 'Acta Crystallographica Section E'
_journal_page_first o634
_journal_page_last o636
_journal_paper_doi 10.1107/S1600536806001231
_journal_volume 62
_journal_year 2006
_chemical_formula_iupac 'C22 H16 Cl N3 O3'
_chemical_formula_moiety 'C22 H16 Cl N3 O3'
_chemical_formula_sum 'C22 H16 Cl N3 O3'
_chemical_formula_weight 405.83
_chemical_name_systematic
;
2-(1H-1,2,3-Benzotriazol-1-ylmethyl)-1-benzoylethyl 4-chlorobenzoate
;
_space_group_IT_number 14
_symmetry_cell_setting monoclinic
_symmetry_space_group_name_Hall '-P 2ybc'
_symmetry_space_group_name_H-M 'P 1 21/c 1'
_atom_sites_solution_hydrogens geom
_atom_sites_solution_primary direct
_atom_sites_solution_secondary difmap
_audit_creation_method SHELXL-97
_cell_angle_alpha 90.00
_cell_angle_beta 90.392(4)
_cell_angle_gamma 90.00
_cell_formula_units_Z 4
_cell_length_a 9.712(3)
_cell_length_b 20.379(5)
_cell_length_c 10.009(3)
_cell_measurement_reflns_used 2380
_cell_measurement_temperature 293(2)
_cell_measurement_theta_max 22.3
_cell_measurement_theta_min 2.3
_cell_volume 1980.9(10)
_computing_cell_refinement 'SAINT (Siemens, 1996)'
_computing_data_collection 'SMART (Siemens, 1996)'
_computing_data_reduction SAINT
_computing_molecular_graphics SHELXTL
_computing_publication_material 'SHELXTL, PARST (Nardelli, 1995) and PLATON (Spek, 2003)'
_computing_structure_refinement SHELXTL
_computing_structure_solution 'SHELXTL (Sheldrick, 1997)'
_diffrn_ambient_temperature 293(2)
_diffrn_detector_area_resol_mean 8.33
_diffrn_measured_fraction_theta_full 0.997
_diffrn_measured_fraction_theta_max 0.997
_diffrn_measurement_device_type 'Siemens SMART 1000 CCD area-detector'
_diffrn_measurement_method \w
_diffrn_radiation_monochromator graphite
_diffrn_radiation_source 'fine-focus sealed tube'
_diffrn_radiation_type MoK\a
_diffrn_radiation_wavelength 0.71073
_diffrn_reflns_av_R_equivalents 0.0274
_diffrn_reflns_av_sigmaI/netI 0.0318
_diffrn_reflns_limit_h_max 10
_diffrn_reflns_limit_h_min -11
_diffrn_reflns_limit_k_max 19
_diffrn_reflns_limit_k_min -25
_diffrn_reflns_limit_l_max 12
_diffrn_reflns_limit_l_min -12
_diffrn_reflns_number 11133
_diffrn_reflns_theta_full 26.01
_diffrn_reflns_theta_max 26.01
_diffrn_reflns_theta_min 2.00
_diffrn_standards_number 0
_exptl_absorpt_coefficient_mu 0.222
_exptl_absorpt_correction_T_max 0.967
_exptl_absorpt_correction_T_min 0.941
_exptl_absorpt_correction_type multi-scan
_exptl_absorpt_process_details '(SADABS; Sheldrick, 1996)'
_exptl_crystal_colour colourless
_exptl_crystal_density_diffrn 1.361
_exptl_crystal_density_method 'not measured'
_exptl_crystal_description column
_exptl_crystal_F_000 840
_exptl_crystal_size_max 0.28
_exptl_crystal_size_mid 0.11
_exptl_crystal_size_min 0.09
_refine_diff_density_max 0.248
_refine_diff_density_min -0.297
_refine_ls_extinction_method none
_refine_ls_goodness_of_fit_ref 1.024
_refine_ls_hydrogen_treatment constr
_refine_ls_matrix_type full
_refine_ls_number_parameters 262
_refine_ls_number_reflns 3885
_refine_ls_number_restraints 0
_refine_ls_restrained_S_all 1.024
_refine_ls_R_factor_all 0.0707
_refine_ls_R_factor_gt 0.0463
_refine_ls_shift/su_max 0.000
_refine_ls_shift/su_mean 0.000
_refine_ls_structure_factor_coef Fsqd
_refine_ls_weighting_details 'calc w = 1/[\s^2^(Fo^2^)+(0.0474P)^2^+0.3694P] where P = (Fo^2^+2Fc^2^)/3'
_refine_ls_weighting_scheme calc
_refine_ls_wR_factor_gt 0.1025
_refine_ls_wR_factor_ref 0.1159
_reflns_number_gt 2719
_reflns_number_total 3885
_reflns_threshold_expression I>2\s(I)
_cod_data_source_file ob6605.cif
_cod_data_source_block I
_cod_depositor_comments
;
The following automatic conversions were performed:
'_symmetry_cell_setting' value 'Monoclinic' changed to 'monoclinic'
according to '/home/saulius/struct/CIF-dictionaries/cif_core.dic'
dictionary named 'cif_core.dic' version 2.4.1 from 2010-06-29.

Automatic conversion script
Id: cif_fix_enum 1527 2010-12-29 10:47:43Z saulius 

The following automatic conversions were performed:

'_symmetry_cell_setting' value 'Monoclinic' changed to 'monoclinic'
according to /home/saulius/struct/CIF-dictionaries/cif_core.dic
dictionary named 'cif_core.dic' version 2.4.1 from 2010-06-29.

Automatic conversion script
Id: cif_fix_values 1715 2011-07-08 13:25:40Z adriana 
;
_cod_original_cell_volume 1980.9(9)
_cod_original_sg_symbol_H-M P21/c
_cod_database_code 2208135
_cod_database_fobs_code 2208135

loop_
_symmetry_equiv_pos_as_xyz
'x, y, z'
'-x, y+1/2, -z+1/2'
'-x, -y, -z'
'x, -y-1/2, z-1/2'

loop_
_atom_site_label
_atom_site_fract_x
_atom_site_fract_y
_atom_site_fract_z
_atom_site_U_iso_or_equiv
_atom_site_adp_type
_atom_site_calc_flag
_atom_site_refinement_flags
_atom_site_occupancy
_atom_site_type_symbol
Cl1 0.41346(9) 0.49978(4) 0.31722(7) 0.1099(3) Uani d . 1 Cl
O1 1.00019(14) 0.71488(7) -0.08196(13) 0.0570(4) Uani d . 1 O
O2 0.76707(13) 0.65248(6) -0.15571(13) 0.0518(4) Uani d . 1 O
O3 0.90921(17) 0.56706(7) -0.12571(16) 0.0702(5) Uani d . 1 O
N1 0.77635(15) 0.78907(7) -0.23963(14) 0.0439(4) Uani d . 1 N
N2 0.66694(17) 0.79455(9) -0.15596(16) 0.0541(4) Uani d . 1 N
N3 0.67697(18) 0.84956(9) -0.09082(17) 0.0569(5) Uani d . 1 N
C1 1.2481(2) 0.70847(12) -0.2178(2) 0.0741(7) Uani d . 1 C
H1A 1.2466 0.7286 -0.1344 0.089 Uiso calc R 1 H
C2 1.3710(3) 0.70199(16) -0.2840(3) 0.0960(9) Uani d . 1 C
H2B 1.4518 0.7180 -0.2458 0.115 Uiso calc R 1 H
C3 1.3744(3) 0.67182(14) -0.4067(3) 0.0855(8) Uani d . 1 C
H3B 1.4576 0.6670 -0.4512 0.103 Uiso calc R 1 H
C4 1.2556(3) 0.64892(13) -0.4631(2) 0.0742(7) Uani d . 1 C
H4A 1.2580 0.6285 -0.5461 0.089 Uiso calc R 1 H
C5 1.1318(2) 0.65580(10) -0.3976(2) 0.0579(5) Uani d . 1 C
H5A 1.0512 0.6404 -0.4373 0.070 Uiso calc R 1 H
C6 1.1269(2) 0.68551(9) -0.27333(18) 0.0454(5) Uani d . 1 C
C7 0.99861(19) 0.69259(9) -0.19487(18) 0.0438(4) Uani d . 1 C
C8 0.8598(2) 0.67450(9) -0.25740(18) 0.0466(5) Uani d . 1 C
H8A 0.8731 0.6393 -0.3227 0.056 Uiso calc R 1 H
C9 0.7916(2) 0.73245(9) -0.32541(18) 0.0485(5) Uani d . 1 C
H9A 0.8457 0.7448 -0.4025 0.058 Uiso calc R 1 H
H9B 0.7012 0.7192 -0.3574 0.058 Uiso calc R 1 H
C10 0.85913(19) 0.84279(9) -0.22749(17) 0.0414(4) Uani d . 1 C
C11 0.9809(2) 0.86176(10) -0.29044(19) 0.0506(5) Uani d . 1 C
H11A 1.0247 0.8353 -0.3527 0.061 Uiso calc R 1 H
C12 1.0311(2) 0.92193(11) -0.2543(2) 0.0617(6) Uani d . 1 C
H12A 1.1117 0.9370 -0.2937 0.074 Uiso calc R 1 H
C13 0.9654(3) 0.96170(11) -0.1601(2) 0.0669(6) Uani d . 1 C
H13A 1.0033 1.0024 -0.1396 0.080 Uiso calc R 1 H
C14 0.8480(3) 0.94274(10) -0.0975(2) 0.0615(6) Uani d . 1 C
H14A 0.8057 0.9693 -0.0343 0.074 Uiso calc R 1 H
C15 0.7939(2) 0.88146(9) -0.13249(18) 0.0473(5) Uani d . 1 C
C16 0.8056(2) 0.59559(10) -0.0958(2) 0.0515(5) Uani d . 1 C
C17 0.7060(2) 0.57380(10) 0.00630(19) 0.0497(5) Uani d . 1 C
C18 0.7297(2) 0.51433(10) 0.0690(2) 0.0608(6) Uani d . 1 C
H18A 0.8069 0.4897 0.0472 0.073 Uiso calc R 1 H
C19 0.6391(3) 0.49147(11) 0.1638(2) 0.0686(7) Uani d . 1 C
H19A 0.6542 0.4512 0.2053 0.082 Uiso calc R 1 H
C20 0.5266(3) 0.52866(13) 0.1962(2) 0.0666(7) Uani d . 1 C
C21 0.5011(2) 0.58795(13) 0.1362(2) 0.0681(6) Uani d . 1 C
H21A 0.4244 0.6126 0.1596 0.082 Uiso calc R 1 H
C22 0.5914(2) 0.61054(11) 0.0404(2) 0.0584(6) Uani d . 1 C
H22A 0.5751 0.6506 -0.0014 0.070 Uiso calc R 1 H

loop_
_atom_site_aniso_label
_atom_site_aniso_U_11
_atom_site_aniso_U_22
_atom_site_aniso_U_33
_atom_site_aniso_U_12
_atom_site_aniso_U_13
_atom_site_aniso_U_23
Cl1 0.1085(6) 0.1534(8) 0.0682(4) -0.0467(5) 0.0283(4) 0.0141(4)
O1 0.0598(9) 0.0689(9) 0.0424(8) -0.0044(7) 0.0055(6) -0.0105(7)
O2 0.0488(8) 0.0471(8) 0.0596(8) -0.0079(6) 0.0154(7) 0.0018(6)
O3 0.0759(11) 0.0515(9) 0.0838(11) 0.0064(8) 0.0310(9) 0.0012(8)
N1 0.0407(9) 0.0498(9) 0.0414(8) -0.0035(7) 0.0049(7) 0.0044(7)
N2 0.0454(10) 0.0658(12) 0.0513(10) 0.0005(8) 0.0098(8) 0.0093(9)
N3 0.0568(11) 0.0647(12) 0.0494(10) 0.0093(9) 0.0107(8) 0.0065(9)
C1 0.0538(15) 0.0977(19) 0.0710(15) -0.0153(12) 0.0081(12) -0.0181(14)
C2 0.0457(15) 0.141(3) 0.102(2) -0.0191(15) 0.0091(14) -0.0185(19)
C3 0.0514(16) 0.113(2) 0.092(2) 0.0045(14) 0.0291(14) 0.0040(17)
C4 0.0658(17) 0.0954(19) 0.0618(14) 0.0058(13) 0.0226(13) -0.0065(13)
C5 0.0515(13) 0.0707(14) 0.0517(12) -0.0030(10) 0.0075(10) -0.0062(10)
C6 0.0429(11) 0.0476(11) 0.0458(11) -0.0034(8) 0.0055(9) 0.0015(9)
C7 0.0497(12) 0.0396(10) 0.0422(11) -0.0034(8) 0.0058(9) 0.0004(8)
C8 0.0478(12) 0.0478(11) 0.0444(10) -0.0105(9) 0.0128(9) -0.0064(9)
C9 0.0457(11) 0.0594(12) 0.0404(10) -0.0132(9) 0.0032(9) -0.0033(9)
C10 0.0430(11) 0.0456(11) 0.0356(9) -0.0011(8) -0.0027(8) 0.0064(8)
C11 0.0513(12) 0.0545(12) 0.0461(11) -0.0069(9) 0.0046(9) 0.0019(9)
C12 0.0623(14) 0.0620(14) 0.0609(13) -0.0170(11) 0.0002(11) 0.0067(11)
C13 0.0869(18) 0.0522(14) 0.0615(14) -0.0144(12) -0.0090(13) -0.0013(11)
C14 0.0821(17) 0.0555(14) 0.0469(12) 0.0066(12) -0.0050(11) -0.0049(10)
C15 0.0528(12) 0.0525(12) 0.0366(10) 0.0057(9) -0.0007(9) 0.0054(9)
C16 0.0571(13) 0.0422(12) 0.0554(12) -0.0108(10) 0.0113(10) -0.0081(9)
C17 0.0531(13) 0.0472(12) 0.0488(11) -0.0164(9) 0.0053(9) -0.0081(9)
C18 0.0738(16) 0.0513(13) 0.0573(13) -0.0134(11) 0.0084(11) -0.0045(10)
C19 0.0933(19) 0.0615(15) 0.0511(13) -0.0249(13) 0.0041(13) 0.0033(11)
C20 0.0668(16) 0.0912(18) 0.0419(12) -0.0346(14) 0.0059(11) -0.0034(12)
C21 0.0529(14) 0.0960(19) 0.0553(13) -0.0128(12) 0.0061(11) -0.0012(13)
C22 0.0536(13) 0.0670(14) 0.0546(12) -0.0139(11) 0.0041(10) 0.0008(10)

loop_
_atom_type_symbol
_atom_type_description
_atom_type_scat_dispersion_real
_atom_type_scat_dispersion_imag
_atom_type_scat_source
C C 0.0033 0.0016 'International Tables Vol C Tables 4.2.6.8 and 6.1.1.4'
H H 0.0000 0.0000 'International Tables Vol C Tables 4.2.6.8 and 6.1.1.4'
N N 0.0061 0.0033 'International Tables Vol C Tables 4.2.6.8 and 6.1.1.4'
O O 0.0106 0.0060 'International Tables Vol C Tables 4.2.6.8 and 6.1.1.4'
Cl Cl 0.1484 0.1585 'International Tables Vol C Tables 4.2.6.8 and 6.1.1.4'

loop_
_geom_angle_atom_site_label_1
_geom_angle_atom_site_label_2
_geom_angle_atom_site_label_3
_geom_angle
C16 O2 C8 114.06(15)
N2 N1 C10 109.97(15)
N2 N1 C9 120.91(15)
C10 N1 C9 129.12(15)
N3 N2 N1 108.84(15)
N2 N3 C15 108.33(16)
C2 C1 C6 120.9(2)
C2 C1 H1A 119.5
C6 C1 H1A 119.5
C3 C2 C1 120.0(2)
C3 C2 H2B 120.0
C1 C2 H2B 120.0
C4 C3 C2 119.8(2)
C4 C3 H3B 120.1
C2 C3 H3B 120.1
C3 C4 C5 120.4(2)
C3 C4 H4A 119.8
C5 C4 H4A 119.8
C4 C5 C6 120.4(2)
C4 C5 H5A 119.8
C6 C5 H5A 119.8
C1 C6 C5 118.40(19)
C1 C6 C7 118.08(18)
C5 C6 C7 123.50(18)
O1 C7 C6 121.45(17)
O1 C7 C8 118.41(16)
C6 C7 C8 120.09(16)
O2 C8 C9 106.70(15)
O2 C8 C7 109.95(15)
C9 C8 C7 112.25(15)
O2 C8 H8A 109.3
C9 C8 H8A 109.3
C7 C8 H8A 109.3
N1 C9 C8 113.68(15)
N1 C9 H9A 108.8
C8 C9 H9A 108.8
N1 C9 H9B 108.8
C8 C9 H9B 108.8
H9A C9 H9B 107.7
N1 C10 C15 104.18(16)
N1 C10 C11 133.00(17)
C15 C10 C11 122.81(18)
C12 C11 C10 115.49(19)
C12 C11 H11A 122.3
C10 C11 H11A 122.3
C11 C12 C13 122.2(2)
C11 C12 H12A 118.9
C13 C12 H12A 118.9
C14 C13 C12 122.2(2)
C14 C13 H13A 118.9
C12 C13 H13A 118.9
C13 C14 C15 116.9(2)
C13 C14 H14A 121.5
C15 C14 H14A 121.5
N3 C15 C10 108.68(17)
N3 C15 C14 130.94(19)
C10 C15 C14 120.35(19)
O3 C16 O2 122.17(18)
O3 C16 C17 125.4(2)
O2 C16 C17 112.44(18)
C18 C17 C22 119.54(19)
C18 C17 C16 117.94(19)
C22 C17 C16 122.5(2)
C19 C18 C17 120.2(2)
C19 C18 H18A 119.9
C17 C18 H18A 119.9
C20 C19 C18 119.3(2)
C20 C19 H19A 120.4
C18 C19 H19A 120.4
C19 C20 C21 121.7(2)
C19 C20 Cl1 119.0(2)
C21 C20 Cl1 119.3(2)
C20 C21 C22 119.0(2)
C20 C21 H21A 120.5
C22 C21 H21A 120.5
C21 C22 C17 120.3(2)
C21 C22 H22A 119.8
C17 C22 H22A 119.8

loop_
_geom_bond_atom_site_label_1
_geom_bond_atom_site_label_2
_geom_bond_distance
_geom_bond_publ_flag
Cl1 C20 1.743(2) yes
O1 C7 1.218(2) yes
O2 C16 1.357(2) yes
O2 C8 1.436(2) yes
O3 C16 1.202(2) yes
N1 N2 1.362(2) ?
N1 C10 1.363(2) ?
N1 C9 1.446(2) ?
N2 N3 1.300(2) ?
N3 C15 1.376(3) ?
C1 C2 1.376(3) ?
C1 C6 1.380(3) ?
C1 H1A 0.9300 ?
C2 C3 1.374(4) ?
C2 H2B 0.9300 ?
C3 C4 1.363(4) ?
C3 H3B 0.9300 ?
C4 C5 1.380(3) ?
C4 H4A 0.9300 ?
C5 C6 1.385(3) ?
C5 H5A 0.9300 ?
C6 C7 1.484(3) ?
C7 C8 1.527(3) yes
C8 C9 1.514(3) yes
C8 H8A 0.9800 ?
C9 H9A 0.9700 ?
C9 H9B 0.9700 ?
C10 C15 1.391(3) ?
C10 C11 1.398(3) ?
C11 C12 1.367(3) ?
C11 H11A 0.9300 ?
C12 C13 1.401(3) ?
C12 H12A 0.9300 ?
C13 C14 1.361(3) ?
C13 H13A 0.9300 ?
C14 C15 1.398(3) ?
C14 H14A 0.9300 ?
C16 C17 1.481(3) ?
C17 C18 1.384(3) ?
C17 C22 1.386(3) ?
C18 C19 1.379(3) ?
C18 H18A 0.9300 ?
C19 C20 1.371(4) ?
C19 H19A 0.9300 ?
C20 C21 1.371(3) ?
C21 C22 1.383(3) ?
C21 H21A 0.9300 ?
C22 H22A 0.9300 ?

loop_
_geom_hbond_atom_site_label_D
_geom_hbond_atom_site_label_H
_geom_hbond_atom_site_label_A
_geom_hbond_site_symmetry_A
_geom_hbond_distance_DH
_geom_hbond_distance_HA
_geom_hbond_distance_DA
_geom_hbond_angle_DHA
_geom_hbond_publ_flag
C3 H3B N3 4_675 0.93 2.58 3.506(4) 175 yes
C9 H9A O1 4_575 0.97 2.49 3.453(3) 173 yes
C11 H11A O1 4_575 0.93 2.52 3.316(3) 143 yes

loop_
_geom_torsion_atom_site_label_1
_geom_torsion_atom_site_label_2
_geom_torsion_atom_site_label_3
_geom_torsion_atom_site_label_4
_geom_torsion
C10 N1 N2 N3 -0.1(2)
C9 N1 N2 N3 -179.71(16)
N1 N2 N3 C15 0.5(2)
C6 C1 C2 C3 -0.6(4)
C1 C2 C3 C4 0.6(5)
C2 C3 C4 C5 0.0(4)
C3 C4 C5 C6 -0.6(4)
C2 C1 C6 C5 -0.1(4)
C2 C1 C6 C7 178.5(2)
C4 C5 C6 C1 0.7(3)
C4 C5 C6 C7 -177.79(19)
C1 C6 C7 O1 -3.7(3)
C5 C6 C7 O1 174.79(19)
C1 C6 C7 C8 173.69(19)
C5 C6 C7 C8 -7.8(3)
C16 O2 C8 C9 172.37(15)
C16 O2 C8 C7 -65.66(19)
O1 C7 C8 O2 -32.2(2)
C6 C7 C8 O2 150.33(16)
O1 C7 C8 C9 86.4(2)
C6 C7 C8 C9 -91.1(2)
N2 N1 C9 C8 -84.3(2)
C10 N1 C9 C8 96.2(2)
O2 C8 C9 N1 66.19(19)
C7 C8 C9 N1 -54.3(2)
N2 N1 C10 C15 -0.31(19)
C9 N1 C10 C15 179.20(17)
N2 N1 C10 C11 -178.97(19)
C9 N1 C10 C11 0.5(3)
N1 C10 C11 C12 177.3(2)
C15 C10 C11 C12 -1.2(3)
C10 C11 C12 C13 0.3(3)
C11 C12 C13 C14 0.6(4)
C12 C13 C14 C15 -0.7(3)
N2 N3 C15 C10 -0.8(2)
N2 N3 C15 C14 177.3(2)
N1 C10 C15 N3 0.6(2)
C11 C10 C15 N3 179.47(17)
N1 C10 C15 C14 -177.68(17)
C11 C10 C15 C14 1.2(3)
C13 C14 C15 N3 -178.1(2)
C13 C14 C15 C10 -0.2(3)
C8 O2 C16 O3 0.6(3)
C8 O2 C16 C17 -178.80(15)
O3 C16 C17 C18 -3.1(3)
O2 C16 C17 C18 176.32(17)
O3 C16 C17 C22 177.0(2)
O2 C16 C17 C22 -3.6(3)
C22 C17 C18 C19 0.7(3)
C16 C17 C18 C19 -179.27(19)
C17 C18 C19 C20 -0.8(3)
C18 C19 C20 C21 0.4(4)
C18 C19 C20 Cl1 -179.42(17)
C19 C20 C21 C22 0.1(3)
Cl1 C20 C21 C22 179.98(16)
C20 C21 C22 C17 -0.3(3)
C18 C17 C22 C21 -0.1(3)
C16 C17 C22 C21 179.83(19)
